data_4112295
loop_
_publ_author_name
'Julien Bachmann'
'Daniel G. Nocera'

_publ_section_title
;
 Multielectron Chemistry of Zinc Porphyrinogen: A Ligand-Based Platform
 for Two-Electron Mixed Valency
;
_journal_name_full 'Journal of the American Chemical Society'
_journal_page_first 2829
_journal_page_last 2837
_journal_paper_doi 10.1021/ja039617h
_journal_volume 126
_journal_year 2004
_chemical_formula_moiety 'C31 H37 Cl2 N5 Zn'
_chemical_formula_sum 'C31 H37 Cl2 N5 Zn'
_chemical_formula_weight 615.93
_chemical_name_common L(delta)Zn(NCCH3).CH2Cl2
_chemical_name_systematic
; 
 ? 
;
_space_group_IT_number 2
_symmetry_cell_setting triclinic
_symmetry_space_group_name_Hall '-P 1'
_symmetry_space_group_name_H-M 'P -1'
_atom_sites_solution_hydrogens geom
_atom_sites_solution_primary direct
_atom_sites_solution_secondary difmap
_audit_creation_method SHELXL-97
_cell_angle_alpha 81.8540(10)
_cell_angle_beta 85.3500(10)
_cell_angle_gamma 73.086(2)
_cell_formula_units_Z 2
_cell_length_a 10.3850(8)
_cell_length_b 10.6155(9)
_cell_length_c 14.4068(12)
_cell_measurement_temperature 193(2)
_cell_volume 1502.9(2)
_computing_cell_refinement 'Bruker SMART'
_computing_data_collection 'Bruker SMART'
_computing_data_reduction 'Bruker SHELXTL'
_computing_molecular_graphics 'Bruker SHELXTL'
_computing_publication_material 'Bruker SHELXTL'
_computing_structure_refinement 'SHELXL-97 (Sheldrick, 1997)'
_computing_structure_solution 'SHELXS-97 (Sheldrick, 1990)'
_diffrn_ambient_temperature 193(2)
_diffrn_measured_fraction_theta_full 0.986
_diffrn_measured_fraction_theta_max 0.986
_diffrn_measurement_device_type 'CCD area detector'
_diffrn_measurement_method 'phi and omega scans'
_diffrn_radiation_monochromator graphite
_diffrn_radiation_source 'fine-focus sealed tube'
_diffrn_radiation_type MoK\a
_diffrn_radiation_wavelength 0.71073
_diffrn_reflns_av_R_equivalents 0.0627
_diffrn_reflns_av_sigmaI/netI 0.0866
_diffrn_reflns_limit_h_max 11
_diffrn_reflns_limit_h_min -11
_diffrn_reflns_limit_k_max 6
_diffrn_reflns_limit_k_min -11
_diffrn_reflns_limit_l_max 15
_diffrn_reflns_limit_l_min -15
_diffrn_reflns_number 6891
_diffrn_reflns_theta_full 23.25
_diffrn_reflns_theta_max 23.25
_diffrn_reflns_theta_min 2.44
_exptl_absorpt_coefficient_mu 1.024
_exptl_absorpt_correction_type none
_exptl_crystal_colour orange
_exptl_crystal_density_diffrn 1.361
_exptl_crystal_description plate
_exptl_crystal_F_000 644
_exptl_crystal_size_max 0.20
_exptl_crystal_size_mid 0.10
_exptl_crystal_size_min 0.04
_refine_diff_density_max 0.641
_refine_diff_density_min -0.469
_refine_diff_density_rms 0.072
_refine_ls_extinction_coef 0.0000(8)
_refine_ls_extinction_expression Fc^*^=kFc[1+0.001xFc^2^\l^3^/sin(2\q)]^-1/4^
_refine_ls_extinction_method SHELXL
_refine_ls_goodness_of_fit_ref 1.071
_refine_ls_hydrogen_treatment mixed
_refine_ls_matrix_type full
_refine_ls_number_parameters 362
_refine_ls_number_reflns 4253
_refine_ls_number_restraints 0
_refine_ls_restrained_S_all 1.071
_refine_ls_R_factor_all 0.0861
_refine_ls_R_factor_gt 0.0609
_refine_ls_shift/su_max 4.148
_refine_ls_shift/su_mean 0.012
_refine_ls_structure_factor_coef Fsqd
_refine_ls_weighting_details 'calc w=1/[\s^2^(Fo^2^)+(0.0474P)^2^+0.8128P] where P=(Fo^2^+2Fc^2^)/3'
_refine_ls_weighting_scheme calc
_refine_ls_wR_factor_gt 0.1140
_refine_ls_wR_factor_ref 0.1227
_reflns_number_gt 3337
_reflns_number_total 4253
_reflns_threshold_expression >2sigma(I)
_cod_data_source_file ja039617hsi20031115_020311.cif
_cod_data_source_block 03086t
_cod_database_code 4112295

loop_
_symmetry_equiv_pos_as_xyz
'x, y, z'
'-x, -y, -z'

loop_
_atom_site_label
_atom_site_type_symbol
_atom_site_fract_x
_atom_site_fract_y
_atom_site_fract_z
_atom_site_U_iso_or_equiv
_atom_site_adp_type
_atom_site_occupancy
_atom_site_symmetry_multiplicity
_atom_site_calc_flag
_atom_site_refinement_flags
Zn1 Zn 0.57907(6) 0.94236(5) 0.74064(4) 0.0217(2) Uani 1 1 d .
Cl1 Cl 0.8555(2) 0.32144(18) 0.87478(13) 0.0856(7) Uani 1 1 d .
Cl2 Cl 0.8288(2) 0.5513(2) 0.96867(13) 0.0851(6) Uani 1 1 d .
N1 N 0.5913(4) 0.7497(3) 0.7336(3) 0.0228(10) Uani 1 1 d .
N2 N 0.3822(4) 0.9969(4) 0.7817(3) 0.0255(10) Uani 1 1 d .
N3 N 0.5525(4) 1.1469(4) 0.6703(3) 0.0242(10) Uani 1 1 d .
N4 N 0.7384(4) 0.9265(4) 0.6252(3) 0.0250(10) Uani 1 1 d .
N5 N 0.6915(4) 0.9433(4) 0.8553(3) 0.0301(10) Uani 1 1 d .
C1 C 0.6830(5) 0.6608(4) 0.6814(3) 0.0231(11) Uani 1 1 d .
C2 C 0.6346(5) 0.5550(5) 0.6745(4) 0.0291(12) Uani 1 1 d .
H2 H 0.6767 0.4820 0.6432 0.035 Uiso 1 1 calc R
C3 C 0.5096(5) 0.5784(5) 0.7236(3) 0.0285(12) Uani 1 1 d .
H3 H 0.4530 0.5236 0.7310 0.034 Uiso 1 1 calc R
C4 C 0.4855(5) 0.6979(5) 0.7592(3) 0.0251(12) Uani 1 1 d .
C5 C 0.3723(5) 0.7609(5) 0.8265(4) 0.0274(12) Uani 1 1 d .
C6 C 0.4307(6) 0.7470(5) 0.9231(4) 0.0361(14) Uani 1 1 d .
H6A H 0.4698 0.6548 0.9445 0.054 Uiso 1 1 calc R
H6B H 0.3600 0.7847 0.9669 0.054 Uiso 1 1 calc R
H6C H 0.4986 0.7928 0.9184 0.054 Uiso 1 1 calc R
C7 C 0.2650(5) 0.6860(5) 0.8357(4) 0.0361(14) Uani 1 1 d .
H7A H 0.3048 0.5947 0.8592 0.054 Uiso 1 1 calc R
H7B H 0.2295 0.6914 0.7754 0.054 Uiso 1 1 calc R
H7C H 0.1935 0.7252 0.8784 0.054 Uiso 1 1 calc R
C8 C 0.3068(5) 0.9078(5) 0.7953(3) 0.0229(11) Uani 1 1 d .
C9 C 0.1724(5) 0.9737(5) 0.7867(3) 0.0278(12) Uani 1 1 d .
H9 H 0.1014 0.9359 0.7927 0.033 Uiso 1 1 calc R
C10 C 0.1631(5) 1.1094(5) 0.7671(3) 0.0261(12) Uani 1 1 d .
H10 H 0.0846 1.1785 0.7572 0.031 Uiso 1 1 calc R
C11 C 0.2901(5) 1.1208(5) 0.7653(3) 0.0238(12) Uani 1 1 d .
C12 C 0.3398(5) 1.2446(5) 0.7538(4) 0.0288(12) Uani 1 1 d .
C13 C 0.4113(5) 1.2504(5) 0.8408(4) 0.0346(14) Uani 1 1 d .
H13A H 0.4851 1.1716 0.8517 0.052 Uiso 1 1 calc R
H13B H 0.3491 1.2565 0.8941 0.052 Uiso 1 1 calc R
H13C H 0.4448 1.3268 0.8313 0.052 Uiso 1 1 calc R
C14 C 0.2180(5) 1.3689(5) 0.7384(4) 0.0386(14) Uani 1 1 d .
H14A H 0.2491 1.4467 0.7264 0.058 Uiso 1 1 calc R
H14B H 0.1592 1.3745 0.7936 0.058 Uiso 1 1 calc R
H14C H 0.1701 1.3630 0.6857 0.058 Uiso 1 1 calc R
C15 C 0.4366(5) 1.2370(5) 0.6686(4) 0.0263(12) Uani 1 1 d .
C16 C 0.4163(5) 1.3161(5) 0.5773(4) 0.0325(13) Uani 1 1 d .
H16 H 0.3417 1.3873 0.5608 0.039 Uiso 1 1 calc R
C17 C 0.5228(5) 1.2691(5) 0.5214(4) 0.0347(13) Uani 1 1 d .
H17 H 0.5346 1.2972 0.4580 0.042 Uiso 1 1 calc R
C18 C 0.6174(5) 1.1649(5) 0.5792(3) 0.0273(12) Uani 1 1 d .
C19 C 0.7694(5) 1.1532(5) 0.5733(4) 0.0293(12) Uani 1 1 d .
C20 C 0.8416(5) 1.1406(5) 0.6617(4) 0.0366(14) Uani 1 1 d .
H20A H 0.8039 1.0899 0.7113 0.055 Uiso 1 1 calc R
H20B H 0.8315 1.2273 0.6787 0.055 Uiso 1 1 calc R
H20C H 0.9355 1.0966 0.6517 0.055 Uiso 1 1 calc R
C21 C 0.8188(5) 1.2314(5) 0.4900(4) 0.0387(14) Uani 1 1 d .
H21A H 0.9129 1.1908 0.4774 0.058 Uiso 1 1 calc R
H21B H 0.8057 1.3206 0.5031 0.058 Uiso 1 1 calc R
H21C H 0.7693 1.2328 0.4362 0.058 Uiso 1 1 calc R
C22 C 0.7215(5) 1.0371(5) 0.5518(3) 0.0260(12) Uani 1 1 d .
C23 C 0.7511(5) 0.9815(5) 0.4631(4) 0.0330(13) Uani 1 1 d .
H23 H 0.7421 1.0290 0.4034 0.040 Uiso 1 1 calc R
C24 C 0.7938(5) 0.8493(5) 0.4832(4) 0.0325(13) Uani 1 1 d .
H24 H 0.8246 0.7883 0.4404 0.039 Uiso 1 1 calc R
C25 C 0.7828(5) 0.8190(5) 0.5851(3) 0.0250(12) Uani 1 1 d .
C26 C 0.8152(5) 0.6839(5) 0.6436(3) 0.0271(12) Uani 1 1 d .
C27 C 0.9054(5) 0.6844(5) 0.7229(4) 0.0350(13) Uani 1 1 d .
H27A H 0.9315 0.5978 0.7581 0.052 Uiso 1 1 calc R
H27B H 0.8567 0.7480 0.7637 0.052 Uiso 1 1 calc R
H27C H 0.9844 0.7079 0.6965 0.052 Uiso 1 1 calc R
C28 C 0.8929(5) 0.5756(5) 0.5834(4) 0.0362(13) Uani 1 1 d .
H28A H 0.9144 0.4910 0.6215 0.054 Uiso 1 1 calc R
H28B H 0.9745 0.5944 0.5578 0.054 Uiso 1 1 calc R
H28C H 0.8383 0.5737 0.5332 0.054 Uiso 1 1 calc R
C29 C 0.7576(6) 0.9354(5) 0.9147(4) 0.0335(13) Uani 1 1 d .
C30 C 0.8447(7) 0.9246(7) 0.9921(4) 0.067(2) Uani 1 1 d .
H30A H 0.9111 0.8396 0.9969 0.101 Uiso 1 1 calc R
H30B H 0.7913 0.9335 1.0496 0.101 Uiso 1 1 calc R
H30C H 0.8888 0.9935 0.9804 0.101 Uiso 1 1 calc R
C31 C 0.7472(6) 0.4712(6) 0.9045(4) 0.0502(17) Uani 1 1 d .
H31A H 0.6703 0.4542 0.9414 0.060 Uiso 1 1 calc R
H31B H 0.7143 0.5287 0.8477 0.060 Uiso 1 1 calc R

loop_
_atom_site_aniso_label
_atom_site_aniso_U_11
_atom_site_aniso_U_22
_atom_site_aniso_U_33
_atom_site_aniso_U_23
_atom_site_aniso_U_13
_atom_site_aniso_U_12
Zn1 0.0232(4) 0.0216(4) 0.0212(3) -0.0038(2) -0.0021(2) -0.0068(3)
Cl1 0.0979(16) 0.0698(13) 0.0583(13) -0.0115(10) 0.0113(11) 0.0222(11)
Cl2 0.1162(18) 0.0979(15) 0.0495(11) -0.0001(11) -0.0080(11) -0.0463(13)
N1 0.025(2) 0.018(2) 0.026(2) -0.0038(18) 0.0017(19) -0.0068(19)
N2 0.025(2) 0.026(2) 0.026(2) -0.0043(19) -0.0009(19) -0.008(2)
N3 0.025(2) 0.025(2) 0.024(2) -0.0026(19) -0.0011(19) -0.008(2)
N4 0.024(2) 0.028(2) 0.025(2) -0.008(2) 0.0020(19) -0.0078(19)
N5 0.032(3) 0.032(3) 0.025(3) -0.001(2) -0.009(2) -0.006(2)
C1 0.025(3) 0.023(3) 0.019(3) -0.002(2) -0.003(2) -0.003(2)
C2 0.032(3) 0.023(3) 0.032(3) -0.007(2) 0.000(3) -0.005(2)
C3 0.034(3) 0.024(3) 0.030(3) 0.000(2) 0.001(2) -0.014(2)
C4 0.023(3) 0.024(3) 0.027(3) 0.004(2) -0.001(2) -0.008(2)
C5 0.027(3) 0.021(3) 0.034(3) -0.002(2) 0.006(2) -0.011(2)
C6 0.043(4) 0.036(3) 0.028(3) 0.000(3) 0.004(3) -0.013(3)
C7 0.032(3) 0.032(3) 0.044(4) -0.003(3) 0.008(3) -0.012(3)
C8 0.025(3) 0.028(3) 0.015(3) -0.002(2) 0.004(2) -0.009(2)
C9 0.029(3) 0.033(3) 0.025(3) -0.007(2) 0.000(2) -0.014(3)
C10 0.025(3) 0.028(3) 0.021(3) -0.003(2) -0.001(2) -0.001(2)
C11 0.022(3) 0.025(3) 0.024(3) -0.012(2) 0.003(2) -0.002(2)
C12 0.033(3) 0.023(3) 0.031(3) -0.003(2) -0.005(2) -0.007(2)
C13 0.040(3) 0.024(3) 0.040(3) -0.008(3) -0.004(3) -0.008(3)
C14 0.031(3) 0.024(3) 0.058(4) -0.009(3) -0.002(3) -0.002(3)
C15 0.029(3) 0.018(3) 0.034(3) -0.003(2) -0.005(2) -0.009(2)
C16 0.026(3) 0.024(3) 0.044(4) 0.007(3) -0.016(3) -0.003(2)
C17 0.032(3) 0.037(3) 0.035(3) 0.008(3) -0.010(3) -0.013(3)
C18 0.026(3) 0.032(3) 0.028(3) -0.001(2) -0.003(2) -0.014(2)
C19 0.032(3) 0.027(3) 0.032(3) 0.001(2) 0.002(2) -0.015(2)
C20 0.032(3) 0.037(3) 0.046(4) -0.003(3) -0.008(3) -0.017(3)
C21 0.033(3) 0.038(3) 0.045(4) 0.000(3) 0.003(3) -0.015(3)
C22 0.030(3) 0.033(3) 0.016(3) 0.004(2) -0.001(2) -0.013(2)
C23 0.040(3) 0.048(4) 0.017(3) 0.001(3) 0.002(2) -0.024(3)
C24 0.032(3) 0.040(4) 0.031(3) -0.008(3) 0.003(3) -0.019(3)
C25 0.020(3) 0.036(3) 0.023(3) -0.007(2) 0.003(2) -0.013(2)
C26 0.030(3) 0.025(3) 0.025(3) -0.003(2) 0.002(2) -0.006(2)
C27 0.030(3) 0.038(3) 0.034(3) -0.009(3) -0.001(3) -0.003(3)
C28 0.035(3) 0.033(3) 0.037(3) -0.007(3) 0.002(3) -0.004(3)
C29 0.037(3) 0.035(3) 0.028(3) -0.008(3) 0.000(3) -0.008(3)
C30 0.080(5) 0.089(5) 0.043(4) -0.004(4) -0.032(4) -0.032(4)
C31 0.038(4) 0.056(4) 0.044(4) 0.003(3) 0.006(3) 0.001(3)

loop_
_atom_type_symbol
_atom_type_description
_atom_type_scat_dispersion_real
_atom_type_scat_dispersion_imag
_atom_type_scat_source
C C 0.0033 0.0016 'International Tables Vol C Tables 4.2.6.8 and 6.1.1.4'
H H 0.0000 0.0000 'International Tables Vol C Tables 4.2.6.8 and 6.1.1.4'
N N 0.0061 0.0033 'International Tables Vol C Tables 4.2.6.8 and 6.1.1.4'
Zn Zn 0.2839 1.4301 'International Tables Vol C Tables 4.2.6.8 and 6.1.1.4'
Cl Cl 0.1484 0.1585 'International Tables Vol C Tables 4.2.6.8 and 6.1.1.4'

loop_
_geom_angle_atom_site_label_1
_geom_angle_atom_site_label_2
_geom_angle_atom_site_label_3
_geom_angle
N2 Zn1 N1 95.92(15)
N2 Zn1 N5 107.77(16)
N1 Zn1 N5 106.44(16)
N2 Zn1 N3 88.24(15)
N1 Zn1 N3 149.71(15)
N5 Zn1 N3 100.72(15)
N2 Zn1 N4 149.26(15)
N1 Zn1 N4 87.64(14)
N5 Zn1 N4 100.36(15)
N3 Zn1 N4 74.35(14)
C4 N1 C1 106.9(4)
C4 N1 Zn1 122.6(3)
C1 N1 Zn1 128.2(3)
C8 N2 C11 105.5(4)
C8 N2 Zn1 121.8(3)
C11 N2 Zn1 127.9(3)
C15 N3 C18 106.3(4)
C15 N3 Zn1 122.7(3)
C18 N3 Zn1 118.3(3)
C25 N4 C22 107.0(4)
C25 N4 Zn1 120.8(3)
C22 N4 Zn1 117.1(3)
C29 N5 Zn1 175.0(4)
C2 C1 N1 109.5(4)
C2 C1 C26 128.8(4)
N1 C1 C26 121.7(4)
C1 C2 C3 106.8(4)
C4 C3 C2 107.5(4)
N1 C4 C3 109.3(4)
N1 C4 C5 121.7(4)
C3 C4 C5 128.6(4)
C4 C5 C8 112.9(4)
C4 C5 C7 109.2(4)
C8 C5 C7 109.3(4)
C4 C5 C6 108.4(4)
C8 C5 C6 108.6(4)
C7 C5 C6 108.4(4)
C9 C8 N2 110.2(4)
C9 C8 C5 128.7(4)
N2 C8 C5 120.8(4)
C8 C9 C10 106.7(4)
C11 C10 C9 107.2(4)
C10 C11 N2 110.5(4)
C10 C11 C12 130.2(4)
N2 C11 C12 119.2(4)
C15 C12 C13 110.0(4)
C15 C12 C11 107.5(4)
C13 C12 C11 110.7(4)
C15 C12 C14 110.2(4)
C13 C12 C14 109.5(4)
C11 C12 C14 109.0(4)
N3 C15 C16 111.3(5)
N3 C15 C12 120.3(4)
C16 C15 C12 128.3(5)
C17 C16 C15 108.1(5)
C16 C17 C18 106.4(5)
N3 C18 C17 107.6(4)
N3 C18 C19 118.6(4)
C17 C18 C19 121.4(4)
N3 C18 C22 113.5(4)
C17 C18 C22 129.8(5)
C19 C18 C22 59.5(3)
C20 C19 C21 114.7(4)
C20 C19 C22 119.6(4)
C21 C19 C22 115.8(4)
C20 C19 C18 119.5(4)
C21 C19 C18 116.2(4)
C22 C19 C18 60.3(3)
N4 C22 C23 106.8(4)
N4 C22 C19 115.6(4)
C23 C22 C19 123.6(4)
N4 C22 C18 113.1(4)
C23 C22 C18 131.3(4)
C19 C22 C18 60.1(3)
C24 C23 C22 107.4(5)
C23 C24 C25 107.2(5)
N4 C25 C24 111.4(4)
N4 C25 C26 120.4(4)
C24 C25 C26 128.2(4)
C1 C26 C25 107.2(4)
C1 C26 C28 110.9(4)
C25 C26 C28 110.4(4)
C1 C26 C27 111.7(4)
C25 C26 C27 108.5(4)
C28 C26 C27 108.1(4)
N5 C29 C30 179.6(7)
Cl1 C31 Cl2 111.3(3)

loop_
_geom_bond_atom_site_label_1
_geom_bond_atom_site_label_2
_geom_bond_distance
Zn1 N2 2.019(4)
Zn1 N1 2.029(4)
Zn1 N5 2.101(4)
Zn1 N3 2.212(4)
Zn1 N4 2.237(4)
Cl1 C31 1.747(6)
Cl2 C31 1.751(6)
N1 C4 1.369(6)
N1 C1 1.387(6)
N2 C8 1.379(6)
N2 C11 1.385(6)
N3 C15 1.301(6)
N3 C18 1.440(6)
N4 C25 1.298(6)
N4 C22 1.445(6)
N5 C29 1.119(6)
C1 C2 1.377(6)
C1 C26 1.508(7)
C2 C3 1.401(7)
C3 C4 1.383(6)
C4 C5 1.520(7)
C5 C8 1.527(6)
C5 C7 1.534(6)
C5 C6 1.534(7)
C8 C9 1.374(7)
C9 C10 1.404(6)
C10 C11 1.357(6)
C11 C12 1.530(6)
C12 C15 1.519(7)
C12 C13 1.524(7)
C12 C14 1.543(7)
C15 C16 1.452(7)
C16 C17 1.331(7)
C17 C18 1.456(7)
C18 C19 1.544(7)
C18 C22 1.547(7)
C19 C20 1.500(7)
C19 C21 1.502(7)
C19 C22 1.534(6)
C22 C23 1.456(7)
C23 C24 1.339(7)
C24 C25 1.460(7)
C25 C26 1.518(7)
C26 C28 1.534(6)
C26 C27 1.538(7)
C29 C30 1.463(8)
